data_7010121
loop_
_publ_author_name
'Bigoli, Francesco'
'Cassoux, Patrick'
'Deplano, Paola'
'Mercuri, Maria Laura'
'Pellinghelli, Maria Angela'
'Pintus, Gloria'
'Serpe, Angela'
'Trogu, Emanuele F.'

_publ_section_title
;
 Synthesis, structure and properties of new unsymmetrical nickel
 dithiolene complexes useful as near-infrared dyes
;
_journal_issue 24
_journal_name_full 'Journal of the Chemical Society, Dalton Transactions'
_journal_page_first 4639
_journal_paper_doi 10.1039/b006206p
_journal_year 2000
_chemical_formula_sum 'C12 H14 N2 Ni S8'
_chemical_formula_weight 501.44
_chemical_name_systematic
; 
 ? 
;
_space_group_IT_number 14
_symmetry_cell_setting monoclinic
_symmetry_space_group_name_Hall '-P 2ybc'
_symmetry_space_group_name_H-M 'P 1 21/c 1'
_atom_sites_solution_hydrogens geom
_atom_sites_solution_primary direct
_atom_sites_solution_secondary difmap
_audit_creation_method SHELXL-97
_cell_angle_alpha 90.00
_cell_angle_beta 102.36(2)
_cell_angle_gamma 90.00
_cell_formula_units_Z 4
_cell_length_a 16.723(5)
_cell_length_b 17.039(5)
_cell_length_c 7.124(7)
_cell_measurement_reflns_used 29
_cell_measurement_temperature 293(2)
_cell_measurement_theta_max 40
_cell_measurement_theta_min 18
_cell_volume 1983(2)
_computing_cell_refinement 'local programs'
_computing_data_collection 'Siemens AED local upgrade'
_computing_data_reduction 'local programs'
_computing_molecular_graphics ORTEP
_computing_structure_refinement 'SHELXL-97 (Sheldrick, 1997)'
_computing_structure_solution 'SHELXS-97 (Sheldrick, 1990)'
_diffrn_ambient_temperature 293(2)
_diffrn_measured_fraction_theta_full 0.960
_diffrn_measured_fraction_theta_max 0.960
_diffrn_measurement_device_type 'Siemens AED diffractometer'
_diffrn_measurement_method \q/2\q
_diffrn_radiation_monochromator graphite
_diffrn_radiation_source 'fine-focus sealed tube'
_diffrn_radiation_type CuK\a
_diffrn_radiation_wavelength 1.54184
_diffrn_reflns_av_R_equivalents 0.0487
_diffrn_reflns_av_sigmaI/netI 0.0296
_diffrn_reflns_limit_h_max 19
_diffrn_reflns_limit_h_min -20
_diffrn_reflns_limit_k_max 20
_diffrn_reflns_limit_k_min 00
_diffrn_reflns_limit_l_max 8
_diffrn_reflns_limit_l_min 00
_diffrn_reflns_number 4046
_diffrn_reflns_theta_full 69.99
_diffrn_reflns_theta_max 69.99
_diffrn_reflns_theta_min 3.75
_diffrn_standards_decay_% 0
_diffrn_standards_interval_count 100
_diffrn_standards_number 1
_exptl_absorpt_coefficient_mu 9.270
_exptl_absorpt_correction_T_max 1.000
_exptl_absorpt_correction_T_min 0.679
_exptl_absorpt_correction_type empirical
_exptl_crystal_colour blue
_exptl_crystal_density_diffrn 1.680
_exptl_crystal_density_method 'not measured'
_exptl_crystal_description prism
_exptl_crystal_F_000 1024
_exptl_crystal_size_max 0.27
_exptl_crystal_size_mid 0.15
_exptl_crystal_size_min 0.13
_refine_diff_density_max 0.961
_refine_diff_density_min -0.577
_refine_diff_density_rms 0.106
_refine_ls_extinction_method none
_refine_ls_goodness_of_fit_ref 0.825
_refine_ls_hydrogen_treatment mixed
_refine_ls_matrix_type full
_refine_ls_number_parameters 214
_refine_ls_number_reflns 3743
_refine_ls_number_restraints 00
_refine_ls_restrained_S_all 0.825
_refine_ls_R_factor_all 0.0999
_refine_ls_R_factor_gt 0.0635
_refine_ls_shift/su_max 0.000
_refine_ls_shift/su_mean 0.000
_refine_ls_structure_factor_coef Fsqd
_refine_ls_weighting_details 'w=1/[\s^2^(Fo^2^)+(0.1487P)^2^+0.0000P] where P=(Fo^2^+2Fc^2^)/3'
_refine_ls_weighting_scheme calc
_refine_ls_wR_factor_gt 0.1776
_refine_ls_wR_factor_ref 0.1979
_reflns_number_gt 1796
_reflns_number_total 3743
_reflns_threshold_expression >2sigma(I)
_cod_data_source_file b006206p.txt
_cod_data_source_block '[Ni(dmit)(Pri2timdt)]'
_cod_depositor_comments
;
The following automatic conversions were performed:

'_refine_ls_weighting_scheme' value 'calc
w=1/[\s^2^(Fo^2^)+(0.1487P)^2^+0.0000P] where P=(Fo^2^+2Fc^2^)/3' was
changed to 'calc'. New tag '_refine_ls_weighting_details' was
created. The value of the new tag was set to
'w=1/[\s^2^(Fo^2^)+(0.1487P)^2^+0.0000P] where P=(Fo^2^+2Fc^2^)/3'.

Automatic conversion script
Id: cif_fix_values 3143 2015-03-26 13:38:13Z robertas 
;
_cod_original_sg_symbol_H-M P21/c
_cod_database_code 7010121

loop_
_symmetry_equiv_pos_as_xyz
'x, y, z'
'-x, y+1/2, -z+1/2'
'-x, -y, -z'
'x, -y-1/2, z-1/2'

loop_
_atom_site_label
_atom_site_type_symbol
_atom_site_fract_x
_atom_site_fract_y
_atom_site_fract_z
_atom_site_U_iso_or_equiv
_atom_site_adp_type
_atom_site_occupancy
_atom_site_calc_flag
_atom_site_refinement_flags
_atom_site_disorder_assembly
_atom_site_disorder_group
Ni Ni 0.25302(5) 0.12539(5) 0.12655(15) 0.0621(3) Uani 1 d . . .
S1 S 0.15758(9) 0.38734(8) 0.0788(2) 0.0689(4) Uani 1 d . . .
S2 S 0.33437(9) 0.39150(8) 0.1669(2) 0.0695(4) Uani 1 d . . .
S3 S 0.15537(8) 0.20978(7) 0.0773(2) 0.0664(4) Uani 1 d . . .
S4 S 0.34673(8) 0.21363(7) 0.1735(2) 0.0641(4) Uani 1 d . . .
S5 S 0.24263(10) 0.54230(9) 0.1208(3) 0.0848(5) Uani 1 d . . .
S6 S 0.15655(8) 0.03754(8) 0.0782(2) 0.0664(4) Uani 1 d . . .
S7 S 0.35053(8) 0.03854(8) 0.1749(2) 0.0653(4) Uani 1 d . . .
S8 S 0.25489(9) -0.26771(9) 0.1276(3) 0.0784(4) Uani 1 d . . .
N1 N 0.1857(3) -0.1227(2) 0.0935(7) 0.0608(11) Uani 1 d . . .
N2 N 0.3230(2) -0.1226(2) 0.1618(6) 0.0600(11) Uani 1 d . . .
C1 C 0.2092(4) 0.2977(3) 0.1041(8) 0.0650(13) Uani 1 d . . .
C2 C 0.2881(4) 0.2996(3) 0.1438(7) 0.0596(13) Uani 1 d . . .
C3 C 0.2453(3) 0.4480(3) 0.1216(7) 0.0599(12) Uani 1 d . . .
C4 C 0.2119(3) -0.0465(3) 0.1052(8) 0.0612(13) Uani 1 d . . .
C5 C 0.2961(3) -0.0462(3) 0.1492(8) 0.0579(12) Uani 1 d . . .
C6 C 0.2541(3) -0.1708(3) 0.1270(8) 0.0649(13) Uani 1 d . . .
C7 C 0.1005(3) -0.1520(4) 0.0493(9) 0.0730(16) Uani 1 d . . .
H7 H 0.1036 -0.2094 0.0510 0.14(2) Uiso 1 calc R . .
C8 C 0.0578(4) -0.1285(4) 0.2077(10) 0.088(2) Uani 1 d . . .
H8A H 0.0918 -0.1418 0.3300 0.116(7) Uiso 1 calc R . .
H8B H 0.0066 -0.1558 0.1915 0.116(7) Uiso 1 calc R . .
H8C H 0.0480 -0.0729 0.2020 0.116(7) Uiso 1 calc R . .
C9 C 0.0575(4) -0.1288(4) -0.1508(9) 0.0852(19) Uani 1 d . . .
H9A H 0.0465 -0.0735 -0.1544 0.116(7) Uiso 1 calc R . .
H9B H 0.0070 -0.1571 -0.1865 0.116(7) Uiso 1 calc R . .
H9C H 0.0918 -0.1410 -0.2391 0.116(7) Uiso 1 calc R . .
C10 C 0.4087(3) -0.1514(4) 0.2051(10) 0.0789(17) Uani 1 d . . .
H10 H 0.4057 -0.2088 0.2035 0.14(2) Uiso 1 calc R . .
C11 C 0.4508(4) -0.1287(4) 0.4024(10) 0.094(2) Uani 1 d . . .
H11A H 0.5007 -0.1580 0.4393 0.116(7) Uiso 1 calc R . .
H11B H 0.4159 -0.1399 0.4899 0.116(7) Uiso 1 calc R . .
H11C H 0.4630 -0.0736 0.4057 0.116(7) Uiso 1 calc R . .
C12 C 0.4507(4) -0.1285(4) 0.0482(10) 0.096(2) Uani 1 d . . .
H12A H 0.4161 -0.1407 -0.0741 0.116(7) Uiso 1 calc R . .
H12B H 0.5012 -0.1569 0.0625 0.116(7) Uiso 1 calc R . .
H12C H 0.4618 -0.0732 0.0553 0.116(7) Uiso 1 calc R . .

loop_
_atom_site_aniso_label
_atom_site_aniso_U_11
_atom_site_aniso_U_22
_atom_site_aniso_U_33
_atom_site_aniso_U_23
_atom_site_aniso_U_13
_atom_site_aniso_U_12
Ni 0.0650(6) 0.0558(6) 0.0649(6) -0.0001(4) 0.0127(4) -0.0004(4)
S1 0.0688(8) 0.0594(8) 0.0773(10) 0.0018(7) 0.0133(7) 0.0037(6)
S2 0.0722(9) 0.0596(8) 0.0758(10) -0.0024(7) 0.0140(7) -0.0082(6)
S3 0.0626(8) 0.0547(8) 0.0810(10) -0.0008(6) 0.0134(7) -0.0047(5)
S4 0.0621(8) 0.0564(8) 0.0730(9) 0.0008(6) 0.0126(7) 0.0006(5)
S5 0.1086(13) 0.0538(8) 0.0918(11) -0.0005(9) 0.0210(10) 0.0002(8)
S6 0.0588(7) 0.0580(8) 0.0808(10) 0.0005(6) 0.0115(7) 0.0027(5)
S7 0.0588(7) 0.0595(8) 0.0765(10) -0.0024(6) 0.0121(6) -0.0060(5)
S8 0.0773(10) 0.0584(8) 0.0978(11) -0.0002(10) 0.0148(8) -0.0020(7)
N1 0.053(2) 0.055(3) 0.073(3) 0.001(2) 0.011(2) -0.0020(19)
N2 0.051(2) 0.054(2) 0.074(3) -0.002(2) 0.012(2) 0.0035(18)
C1 0.079(4) 0.059(3) 0.059(3) 0.006(2) 0.018(3) 0.009(3)
C2 0.087(4) 0.050(3) 0.045(3) 00.000(2) 0.020(3) 0.001(2)
C3 0.087(4) 0.048(3) 0.045(3) 0.001(2) 0.015(2) 0.000(3)
C4 0.068(3) 0.061(3) 0.055(3) -0.001(2) 0.015(2) -0.007(2)
C5 0.064(3) 0.050(3) 0.058(3) 0.000(2) 0.012(2) 0.001(2)
C6 0.063(3) 0.057(3) 0.073(3) 0.000(3) 0.010(3) 0.004(2)
C7 0.057(3) 0.072(4) 0.089(4) -0.002(3) 0.013(3) -0.019(3)
C8 0.065(3) 0.116(6) 0.087(5) 0.012(4) 0.021(3) -0.015(3)
C9 0.069(4) 0.107(5) 0.074(4) -0.014(4) 0.004(3) -0.012(3)
C10 0.041(3) 0.082(4) 0.111(5) 0.002(4) 0.009(3) 0.010(2)
C11 0.063(3) 0.123(6) 0.093(5) 0.020(4) 0.007(3) 0.012(3)
C12 0.067(4) 0.124(6) 0.101(6) -0.023(4) 0.026(4) 0.008(4)

loop_
_atom_type_symbol
_atom_type_description
_atom_type_scat_dispersion_real
_atom_type_scat_dispersion_imag
_atom_type_scat_source
C C 0.0181 0.0091 'International Tables Vol C Tables 4.2.6.8 and 6.1.1.4'
H H 0.0000 0.0000 'International Tables Vol C Tables 4.2.6.8 and 6.1.1.4'
N N 0.0311 0.0180 'International Tables Vol C Tables 4.2.6.8 and 6.1.1.4'
S S 0.3331 0.5567 'International Tables Vol C Tables 4.2.6.8 and 6.1.1.4'
Ni Ni -3.0029 0.5091 'International Tables Vol C Tables 4.2.6.8 and 6.1.1.4'

loop_
_geom_angle_atom_site_label_1
_geom_angle_atom_site_label_2
_geom_angle_atom_site_label_3
_geom_angle
_geom_angle_site_symmetry_1
_geom_angle_site_symmetry_3
_geom_angle_publ_flag
S4 Ni S3 93.48(6) . . ?
S4 Ni S6 179.04(7) . . ?
S3 Ni S6 85.56(6) . . ?
S4 Ni S7 87.37(6) . . ?
S3 Ni S7 179.13(7) . . ?
S6 Ni S7 93.58(6) . . ?
C1 S1 C3 96.9(3) . . ?
C2 S2 C3 97.7(3) . . ?
C1 S3 Ni 101.63(19) . . ?
C2 S4 Ni 101.30(19) . . ?
C4 S6 Ni 101.26(19) . . ?
C5 S7 Ni 101.28(18) . . ?
C4 N1 C6 108.0(4) . . ?
C4 N1 C7 128.0(5) . . ?
C6 N1 C7 124.0(4) . . ?
C5 N2 C6 107.5(4) . . ?
C5 N2 C10 127.9(5) . . ?
C6 N2 C10 124.6(4) . . ?
C2 C1 S3 121.8(4) . . ?
C2 C1 S1 117.5(4) . . ?
S3 C1 S1 120.7(4) . . ?
C1 C2 S2 117.2(4) . . ?
C1 C2 S4 121.7(4) . . ?
S2 C2 S4 121.0(3) . . ?
S5 C3 S2 125.0(3) . . ?
S5 C3 S1 124.3(3) . . ?
S2 C3 S1 110.7(3) . . ?
N1 C4 C5 108.4(5) . . ?
N1 C4 S6 129.5(4) . . ?
C5 C4 S6 122.1(4) . . ?
N2 C5 C4 108.4(4) . . ?
N2 C5 S7 129.8(4) . . ?
C4 C5 S7 121.8(4) . . ?
N1 C6 N2 107.6(4) . . ?
N1 C6 S8 126.7(4) . . ?
N2 C6 S8 125.7(4) . . ?
N1 C7 C9 110.8(5) . . ?
N1 C7 C8 109.8(5) . . ?
C9 C7 C8 115.6(5) . . ?
N1 C7 H7 106.7 . . ?
C9 C7 H7 106.7 . . ?
C8 C7 H7 106.7 . . ?
C7 C8 H8A 109.5 . . ?
C7 C8 H8B 109.5 . . ?
H8A C8 H8B 109.5 . . ?
C7 C8 H8C 109.5 . . ?
H8A C8 H8C 109.5 . . ?
H8B C8 H8C 109.5 . . ?
C7 C9 H9A 109.5 . . ?
C7 C9 H9B 109.5 . . ?
H9A C9 H9B 109.5 . . ?
C7 C9 H9C 109.5 . . ?
H9A C9 H9C 109.5 . . ?
H9B C9 H9C 109.5 . . ?
C11 C10 N2 110.7(5) . . ?
C11 C10 C12 116.0(5) . . ?
N2 C10 C12 110.3(5) . . ?
C11 C10 H10 106.5 . . ?
N2 C10 H10 106.5 . . ?
C12 C10 H10 106.5 . . ?
C10 C11 H11A 109.5 . . ?
C10 C11 H11B 109.5 . . ?
H11A C11 H11B 109.5 . . ?
C10 C11 H11C 109.5 . . ?
H11A C11 H11C 109.5 . . ?
H11B C11 H11C 109.5 . . ?
C10 C12 H12A 109.5 . . ?
C10 C12 H12B 109.5 . . ?
H12A C12 H12B 109.5 . . ?
C10 C12 H12C 109.5 . . ?
H12A C12 H12C 109.5 . . ?
H12B C12 H12C 109.5 . . ?

loop_
_geom_bond_atom_site_label_1
_geom_bond_atom_site_label_2
_geom_bond_distance
_geom_bond_site_symmetry_2
_geom_bond_publ_flag
Ni S4 2.1457(16) . ?
Ni S3 2.1476(16) . ?
Ni S6 2.1734(17) . ?
Ni S7 2.1741(17) . ?
S1 C1 1.744(5) . ?
S1 C3 1.766(5) . ?
S2 C2 1.739(5) . ?
S2 C3 1.745(5) . ?
S3 C1 1.737(6) . ?
S4 C2 1.751(5) . ?
S5 C3 1.607(5) . ?
S6 C4 1.693(6) . ?
S7 C5 1.695(5) . ?
S8 C6 1.651(6) . ?
N1 C4 1.367(6) . ?
N1 C6 1.387(6) . ?
N1 C7 1.479(6) . ?
N2 C5 1.375(6) . ?
N2 C6 1.393(6) . ?
N2 C10 1.483(6) . ?
C1 C2 1.289(8) . ?
C4 C5 1.377(7) . ?
C7 C9 1.505(8) . ?
C7 C8 1.513(8) . ?
C7 H7 0.9800 . ?
C8 H8A 0.9600 . ?
C8 H8B 0.9600 . ?
C8 H8C 0.9600 . ?
C9 H9A 0.9600 . ?
C9 H9B 0.9600 . ?
C9 H9C 0.9600 . ?
C10 C11 1.482(9) . ?
C10 C12 1.493(9) . ?
C10 H10 0.9800 . ?
C11 H11A 0.9600 . ?
C11 H11B 0.9600 . ?
C11 H11C 0.9600 . ?
C12 H12A 0.9600 . ?
C12 H12B 0.9600 . ?
C12 H12C 0.9600 . ?
